data_4326455
loop_
_publ_author_name
'Aaron M. Tondreau'
'Carsten Milsmann'
'Emil Lobkovsky'
'Paul J. Chirik'

_publ_section_title
;
 Oxidation and Reduction of Bis(imino)pyridine Iron Dicarbonyl Complexes
;
_journal_name_full 'Inorganic Chemistry'
_journal_page_first 9888
_journal_page_last 9895
_journal_paper_doi 10.1021/ic200730k
_journal_volume 50
_journal_year 2011
_chemical_formula_moiety 'C32 H12 B F24, C35 H43 Fe N3 O2'
_chemical_formula_sum 'C67 H55 B F24 Fe N3 O2'
_chemical_formula_weight 1456.80
_chemical_name_systematic
; 
 ? 
;
_space_group_IT_number 14
_symmetry_cell_setting monoclinic
_symmetry_space_group_name_Hall '-P 2ybc'
_symmetry_space_group_name_H-M 'P 1 21/c 1'
_atom_sites_solution_hydrogens geom
_atom_sites_solution_primary direct
_atom_sites_solution_secondary difmap
_audit_creation_method SHELXL-97
_cell_angle_alpha 90.00
_cell_angle_beta 106.010(3)
_cell_angle_gamma 90.00
_cell_formula_units_Z 4
_cell_length_a 17.4932(11)
_cell_length_b 18.0250(11)
_cell_length_c 22.4714(13)
_cell_measurement_reflns_used 9947
_cell_measurement_temperature 293(2)
_cell_measurement_theta_max 26.82
_cell_measurement_theta_min 2.20
_cell_volume 6810.7(7)
_computing_cell_refinement 'Bruker SAINT+'
_computing_data_collection 'Bruker APEX2'
_computing_data_reduction 'Bruker SAINT+'
_computing_molecular_graphics 'Bruker SHELXTL'
_computing_publication_material 'Bruker SHELXTL'
_computing_structure_refinement 'SHELXL-97 (Sheldrick, 1997)'
_computing_structure_solution 'SHELXS-97 (Sheldrick, 1990)'
_diffrn_ambient_temperature 293(2)
_diffrn_measured_fraction_theta_full 0.999
_diffrn_measured_fraction_theta_max 0.999
_diffrn_measurement_device_type 'Bruker X8 APEX II diffractometer'
_diffrn_measurement_method 'phi and omega scans'
_diffrn_radiation_monochromator graphite
_diffrn_radiation_source 'fine-focus sealed tube'
_diffrn_radiation_type MoK\a
_diffrn_radiation_wavelength 0.71073
_diffrn_reflns_av_R_equivalents 0.0388
_diffrn_reflns_av_sigmaI/netI 0.0426
_diffrn_reflns_limit_h_max 20
_diffrn_reflns_limit_h_min -21
_diffrn_reflns_limit_k_max 22
_diffrn_reflns_limit_k_min -22
_diffrn_reflns_limit_l_max 27
_diffrn_reflns_limit_l_min -28
_diffrn_reflns_number 56881
_diffrn_reflns_theta_full 26.37
_diffrn_reflns_theta_max 26.37
_diffrn_reflns_theta_min 1.66
_diffrn_standards_number 0
_exptl_absorpt_coefficient_mu 0.332
_exptl_absorpt_correction_T_max 0.9836
_exptl_absorpt_correction_T_min 0.8785
_exptl_absorpt_correction_type multi-scan
_exptl_absorpt_process_details SADABS
_exptl_crystal_colour black
_exptl_crystal_density_diffrn 1.421
_exptl_crystal_description plate
_exptl_crystal_F_000 2964
_exptl_crystal_size_max 0.40
_exptl_crystal_size_mid 0.25
_exptl_crystal_size_min 0.05
_platon_squeeze_details
;
;
_refine_diff_density_max 0.934
_refine_diff_density_min -0.602
_refine_diff_density_rms 0.066
_refine_ls_extinction_method none
_refine_ls_goodness_of_fit_ref 1.059
_refine_ls_hydrogen_treatment riding
_refine_ls_matrix_type full
_refine_ls_number_parameters 1069
_refine_ls_number_reflns 13914
_refine_ls_number_restraints 396
_refine_ls_restrained_S_all 1.057
_refine_ls_R_factor_all 0.0855
_refine_ls_R_factor_gt 0.0588
_refine_ls_shift/su_max 0.311
_refine_ls_shift/su_mean 0.015
_refine_ls_structure_factor_coef Fsqd
_refine_ls_weighting_details 'calc w=1/[\s^2^(Fo^2^)+(0.0765P)^2^+7.5512P] where P=(Fo^2^+2Fc^2^)/3'
_refine_ls_weighting_scheme calc
_refine_ls_wR_factor_gt 0.1577
_refine_ls_wR_factor_ref 0.1731
_reflns_number_gt 9499
_reflns_number_total 13914
_reflns_threshold_expression >2sigma(I)
_cod_data_source_file ic200730k_si_001.cif
_cod_data_source_block amt32
_cod_database_code 4326455

loop_
_symmetry_equiv_pos_as_xyz
'x, y, z'
'-x, y+1/2, -z+1/2'
'-x, -y, -z'
'x, -y-1/2, z-1/2'

loop_
_atom_site_label
_atom_site_type_symbol
_atom_site_fract_x
_atom_site_fract_y
_atom_site_fract_z
_atom_site_U_iso_or_equiv
_atom_site_adp_type
_atom_site_occupancy
_atom_site_symmetry_multiplicity
_atom_site_calc_flag
_atom_site_refinement_flags
_atom_site_disorder_assembly
_atom_site_disorder_group
B1 B 0.8799(2) 0.39788(18) 0.14531(14) 0.0251(7) Uani 1 1 d . . .
C36 C 0.93955(17) 0.46954(15) 0.15755(12) 0.0246(6) Uani 1 1 d . . .
C37 C 0.97742(17) 0.49390(15) 0.11397(13) 0.0267(6) Uani 1 1 d . . .
H37A H 0.9698 0.4672 0.0774 0.032 Uiso 1 1 calc R . .
C38 C 1.02576(19) 0.55600(16) 0.12286(14) 0.0305(6) Uani 1 1 d . . .
C39 C 1.03806(19) 0.59787(16) 0.17672(14) 0.0316(7) Uani 1 1 d . A .
H39A H 1.0709 0.6394 0.1833 0.038 Uiso 1 1 calc R . .
C40 C 1.00016(19) 0.57597(16) 0.21984(14) 0.0309(7) Uani 1 1 d . . .
C41 C 0.95159(18) 0.51361(16) 0.21030(13) 0.0282(6) Uani 1 1 d . A .
H41A H 0.9262 0.5008 0.2402 0.034 Uiso 1 1 calc R . .
C42 C 0.87880(18) 0.36001(15) 0.21176(12) 0.0262(6) Uani 1 1 d . . .
C43 C 0.94993(19) 0.35205(16) 0.25833(13) 0.0296(6) Uani 1 1 d . B .
H43A H 0.9965 0.3704 0.2516 0.036 Uiso 1 1 calc R . .
C44 C 0.9536(2) 0.31800(17) 0.31405(14) 0.0341(7) Uani 1 1 d . . .
C45 C 0.8856(2) 0.28971(17) 0.32584(14) 0.0360(7) Uani 1 1 d . B .
H45A H 0.8876 0.2678 0.3637 0.043 Uiso 1 1 calc R . .
C46 C 0.8156(2) 0.29488(19) 0.28023(14) 0.0369(7) Uani 1 1 d . . .
C47 C 0.81207(19) 0.32953(17) 0.22398(13) 0.0316(7) Uani 1 1 d . B .
H47A H 0.7635 0.3322 0.1939 0.038 Uiso 1 1 calc R . .
C48 C 0.79337(17) 0.43004(15) 0.10651(12) 0.0247(6) Uani 1 1 d . . .
C49 C 0.74330(18) 0.46650(16) 0.13542(14) 0.0313(7) Uani 1 1 d . C .
H49A H 0.7576 0.4690 0.1784 0.038 Uiso 1 1 calc R . .
C50 C 0.67243(19) 0.49929(17) 0.10193(15) 0.0353(7) Uani 1 1 d . . .
C51 C 0.64945(19) 0.49740(18) 0.03840(16) 0.0382(8) Uani 1 1 d . C .
H51A H 0.6021 0.5194 0.0161 0.046 Uiso 1 1 calc R . .
C52 C 0.69780(19) 0.46241(18) 0.00869(14) 0.0339(7) Uani 1 1 d . . .
C53 C 0.76884(18) 0.42979(16) 0.04184(13) 0.0290(6) Uani 1 1 d . C .
H53A H 0.8009 0.4072 0.0203 0.035 Uiso 1 1 calc R . .
C54 C 0.91036(17) 0.33083(15) 0.10855(12) 0.0247(6) Uani 1 1 d . . .
C55 C 0.8577(2) 0.27698(17) 0.07690(14) 0.0339(7) Uani 1 1 d . D .
H55A H 0.8042 0.2809 0.0755 0.041 Uiso 1 1 calc R . .
C56 C 0.8819(2) 0.21795(19) 0.04750(17) 0.0432(8) Uani 1 1 d . . .
C57 C 0.9604(2) 0.20933(19) 0.04863(16) 0.0409(8) Uani 1 1 d . D .
H57A H 0.9765 0.1699 0.0283 0.049 Uiso 1 1 calc R . .
C58 C 1.01454(19) 0.26086(18) 0.08068(13) 0.0331(7) Uani 1 1 d . . .
C59 C 0.98961(18) 0.32015(16) 0.10992(13) 0.0273(6) Uani 1 1 d . D .
H59A H 1.0273 0.3541 0.1313 0.033 Uiso 1 1 calc R . .
C60 C 1.0627(2) 0.57907(18) 0.07363(16) 0.0448(9) Uani 1 1 d D . .
F1 F 1.1191(2) 0.62823(17) 0.09172(13) 0.0944(11) Uani 1 1 d D . .
F2 F 1.00922(19) 0.60726(16) 0.02482(11) 0.0834(9) Uani 1 1 d D . .
F3 F 1.09350(15) 0.52283(13) 0.05047(11) 0.0628(6) Uani 1 1 d D . .
C61 C 1.0120(5) 0.6195(3) 0.2787(3) 0.031(3) Uani 0.65(4) 1 d PD A 1
F4 F 0.9451(7) 0.6466(11) 0.2840(6) 0.089(4) Uani 0.65(4) 1 d PD A 1
F5 F 1.0386(6) 0.5774(5) 0.3278(4) 0.060(2) Uani 0.65(4) 1 d PD A 1
F6 F 1.0632(10) 0.6726(7) 0.2844(6) 0.097(4) Uani 0.65(4) 1 d PD A 1
C61' C 1.0087(12) 0.6222(11) 0.2760(10) 0.102(15) Uani 0.35(4) 1 d PD A 2
F4' F 1.0761(8) 0.6595(13) 0.2936(11) 0.069(6) Uani 0.35(4) 1 d PD A 2
F5' F 0.9560(13) 0.6755(17) 0.2682(13) 0.083(6) Uani 0.35(4) 1 d PD A 2
F6' F 1.004(3) 0.5846(14) 0.3250(9) 0.114(11) Uani 0.35(4) 1 d PD A 2
C62 C 1.0280(12) 0.3128(8) 0.3581(8) 0.050(10) Uani 0.40(3) 1 d PD B 1
F7 F 1.0592(12) 0.3783(7) 0.3779(15) 0.119(7) Uani 0.40(3) 1 d PD B 1
F8 F 1.0294(13) 0.276(2) 0.4084(10) 0.135(9) Uani 0.40(3) 1 d PD B 1
F9 F 1.0835(13) 0.284(2) 0.3370(7) 0.142(9) Uani 0.40(3) 1 d PD B 1
C62' C 1.0337(8) 0.3129(6) 0.3644(6) 0.049(6) Uani 0.60(3) 1 d PD B 2
F7' F 1.0408(7) 0.3644(7) 0.4069(6) 0.093(4) Uani 0.60(3) 1 d PD B 2
F8' F 1.0420(7) 0.2502(4) 0.3943(5) 0.070(3) Uani 0.60(3) 1 d PD B 2
F9' F 1.0952(5) 0.3183(8) 0.3423(4) 0.087(4) Uani 0.60(3) 1 d PD B 2
C63 C 0.7425(3) 0.2610(3) 0.28963(19) 0.0615(12) Uani 1 1 d . B .
F10 F 0.74441(18) 0.2505(2) 0.34689(12) 0.0912(10) Uani 1 1 d . . .
F11 F 0.7317(2) 0.1898(2) 0.26594(19) 0.1208(13) Uani 1 1 d . . .
F12 F 0.67735(17) 0.2906(2) 0.25923(16) 0.1137(14) Uani 1 1 d . . .
C64 C 0.6188(7) 0.5355(7) 0.1379(6) 0.054(6) Uani 0.56(3) 1 d PD C 1
F13 F 0.5573(11) 0.5680(18) 0.1012(5) 0.154(8) Uani 0.56(3) 1 d PD C 1
F14 F 0.6584(7) 0.5841(7) 0.1765(7) 0.089(4) Uani 0.56(3) 1 d PD C 1
F15 F 0.5934(12) 0.4900(8) 0.1726(11) 0.108(5) Uani 0.56(3) 1 d PD C 1
C64' C 0.6239(9) 0.5408(9) 0.1339(7) 0.056(8) Uani 0.44(3) 1 d PD C 2
F13' F 0.5919(11) 0.6009(5) 0.1038(6) 0.078(4) Uani 0.44(3) 1 d PD C 2
F14' F 0.6604(9) 0.5670(12) 0.1883(6) 0.089(5) Uani 0.44(3) 1 d PD C 2
F15' F 0.5644(11) 0.5031(10) 0.1424(13) 0.097(6) Uani 0.44(3) 1 d PD C 2
C65 C 0.6719(9) 0.4644(8) -0.0559(9) 0.070(10) Uani 0.391(16) 1 d PD C 1
F16 F 0.7292(6) 0.467(2) -0.0832(6) 0.196(14) Uani 0.391(16) 1 d PD C 1
F17 F 0.6265(12) 0.5200(7) -0.0815(4) 0.093(5) Uani 0.391(16) 1 d PD C 1
F18 F 0.6272(16) 0.4085(8) -0.0806(4) 0.118(8) Uani 0.391(16) 1 d PD C 1
C65' C 0.6769(5) 0.4583(6) -0.0621(4) 0.041(4) Uani 0.609(16) 1 d PD C 2
F16' F 0.6021(4) 0.4704(12) -0.0886(3) 0.117(5) Uani 0.609(16) 1 d PD C 2
F17' F 0.6941(9) 0.3953(3) -0.0830(2) 0.086(3) Uani 0.609(16) 1 d PD C 2
F18' F 0.7157(7) 0.5068(4) -0.0844(4) 0.093(4) Uani 0.609(16) 1 d PD C 2
C66 C 0.8211(11) 0.1588(9) 0.0245(9) 0.083(8) Uani 0.436(16) 1 d PD D 1
F19 F 0.7780(8) 0.1371(7) 0.0601(7) 0.104(4) Uani 0.436(16) 1 d PD D 1
F20 F 0.8514(6) 0.0965(7) 0.0100(12) 0.140(11) Uani 0.436(16) 1 d PD D 1
F21 F 0.7684(12) 0.1831(11) -0.0254(6) 0.133(8) Uani 0.436(16) 1 d PD D 1
C66' C 0.8217(6) 0.1636(6) 0.0084(6) 0.050(3) Uani 0.564(16) 1 d PD D 2
F19' F 0.8116(10) 0.1090(7) 0.0428(4) 0.131(7) Uani 0.564(16) 1 d PD D 2
F20' F 0.8418(4) 0.1369(5) -0.0392(3) 0.074(3) Uani 0.564(16) 1 d PD D 2
F21' F 0.7530(6) 0.1924(7) -0.0160(6) 0.097(4) Uani 0.564(16) 1 d PD D 2
C67 C 1.0998(2) 0.2532(2) 0.08343(15) 0.0441(8) Uani 1 1 d D D .
F22 F 1.13986(17) 0.31796(17) 0.09405(18) 0.0986(11) Uani 1 1 d D . .
F23 F 1.13984(15) 0.2133(2) 0.12969(11) 0.0887(10) Uani 1 1 d D . .
F24 F 1.11388(15) 0.22803(18) 0.03355(11) 0.0793(9) Uani 1 1 d D . .
Fe1 Fe 0.35252(3) 0.32727(2) 0.442489(18) 0.02695(12) Uani 1 1 d . . .
O1 O 0.47916(18) 0.43642(17) 0.45242(13) 0.0649(8) Uani 1 1 d . . .
O2 O 0.22984(18) 0.43846(15) 0.44281(12) 0.0567(7) Uani 1 1 d . . .
N1 N 0.32534(14) 0.30803(13) 0.35212(11) 0.0268(5) Uani 1 1 d . . .
N2 N 0.28808(14) 0.24282(13) 0.43671(11) 0.0264(5) Uani 1 1 d . . .
N3 N 0.37637(15) 0.29784(13) 0.53082(11) 0.0284(5) Uani 1 1 d . . .
C1 C 0.2410(2) 0.2340(2) 0.26573(14) 0.0411(8) Uani 1 1 d . . .
H1A H 0.2627 0.2654 0.2400 0.062 Uiso 1 1 calc R . .
H1B H 0.1842 0.2393 0.2543 0.062 Uiso 1 1 calc R . .
H1C H 0.2545 0.1833 0.2603 0.062 Uiso 1 1 calc R . .
C2 C 0.27451(18) 0.25576(17) 0.33181(14) 0.0302(6) Uani 1 1 d . . .
C3 C 0.25016(17) 0.21599(16) 0.38029(13) 0.0287(6) Uani 1 1 d . . .
C4 C 0.19900(19) 0.15628(17) 0.37502(15) 0.0352(7) Uani 1 1 d . . .
H4A H 0.1728 0.1373 0.3363 0.042 Uiso 1 1 calc R . .
C5 C 0.1876(2) 0.12561(17) 0.42765(16) 0.0376(7) Uani 1 1 d . . .
H5A H 0.1517 0.0867 0.4245 0.045 Uiso 1 1 calc R . .
C6 C 0.22885(19) 0.15184(16) 0.48555(15) 0.0338(7) Uani 1 1 d . . .
H6A H 0.2223 0.1299 0.5213 0.041 Uiso 1 1 calc R . .
C7 C 0.27995(18) 0.21124(16) 0.48909(14) 0.0287(6) Uani 1 1 d . . .
C8 C 0.33310(18) 0.24567(16) 0.54373(14) 0.0300(6) Uani 1 1 d . . .
C9 C 0.3352(2) 0.21966(19) 0.60716(15) 0.0405(8) Uani 1 1 d . . .
H9A H 0.3723 0.2493 0.6373 0.061 Uiso 1 1 calc R . .
H9B H 0.3516 0.1686 0.6118 0.061 Uiso 1 1 calc R . .
H9C H 0.2832 0.2243 0.6132 0.061 Uiso 1 1 calc R . .
C10 C 0.35699(18) 0.34929(17) 0.30896(13) 0.0303(7) Uani 1 1 d . . .
C11 C 0.43138(19) 0.32836(18) 0.30263(14) 0.0348(7) Uani 1 1 d . . .
C12 C 0.4619(2) 0.3687(2) 0.26149(15) 0.0429(8) Uani 1 1 d . . .
H12A H 0.5109 0.3559 0.2558 0.052 Uiso 1 1 calc R . .
C13 C 0.4199(2) 0.4278(2) 0.22905(15) 0.0450(9) Uani 1 1 d . . .
H13A H 0.4409 0.4544 0.2018 0.054 Uiso 1 1 calc R . .
C14 C 0.3477(2) 0.44755(19) 0.23652(14) 0.0402(8) Uani 1 1 d . . .
H14A H 0.3202 0.4871 0.2138 0.048 Uiso 1 1 calc R . .
C15 C 0.31434(19) 0.40989(17) 0.27724(14) 0.0336(7) Uani 1 1 d . . .
C16 C 0.4774(2) 0.2624(2) 0.33620(16) 0.0430(8) Uani 1 1 d . . .
H16A H 0.4486 0.2428 0.3645 0.052 Uiso 1 1 calc R . .
C17 C 0.5604(2) 0.2845(3) 0.3746(2) 0.0590(11) Uani 1 1 d . . .
H17A H 0.5883 0.2413 0.3942 0.088 Uiso 1 1 calc R . .
H17B H 0.5562 0.3197 0.4056 0.088 Uiso 1 1 calc R . .
H17C H 0.5889 0.3065 0.3482 0.088 Uiso 1 1 calc R . .
C18 C 0.4826(3) 0.2012(2) 0.2909(2) 0.0595(11) Uani 1 1 d . . .
H18A H 0.5142 0.1611 0.3129 0.089 Uiso 1 1 calc R . .
H18B H 0.5067 0.2204 0.2605 0.089 Uiso 1 1 calc R . .
H18C H 0.4301 0.1835 0.2706 0.089 Uiso 1 1 calc R . .
C19 C 0.2354(2) 0.43418(18) 0.28489(16) 0.0386(8) Uani 1 1 d . . .
H19A H 0.2220 0.4007 0.3148 0.046 Uiso 1 1 calc R . .
C20 C 0.2395(3) 0.5131(2) 0.3111(2) 0.0559(10) Uani 1 1 d . . .
H20A H 0.1889 0.5261 0.3171 0.084 Uiso 1 1 calc R . .
H20B H 0.2524 0.5473 0.2826 0.084 Uiso 1 1 calc R . .
H20C H 0.2797 0.5153 0.3500 0.084 Uiso 1 1 calc R . .
C21 C 0.1689(2) 0.4289(2) 0.22471(19) 0.0577(11) Uani 1 1 d . . .
H21A H 0.1661 0.3791 0.2091 0.087 Uiso 1 1 calc R . .
H21B H 0.1796 0.4625 0.1948 0.087 Uiso 1 1 calc R . .
H21C H 0.1192 0.4417 0.2324 0.087 Uiso 1 1 calc R . .
C22 C 0.43829(19) 0.33209(18) 0.57955(14) 0.0342(7) Uani 1 1 d . . .
C23 C 0.4201(2) 0.39125(18) 0.61280(15) 0.0397(8) Uani 1 1 d . . .
C24 C 0.4830(3) 0.4224(2) 0.65802(17) 0.0553(11) Uani 1 1 d . . .
H24A H 0.4734 0.4627 0.6808 0.066 Uiso 1 1 calc R . .
C25 C 0.5582(3) 0.3951(3) 0.6695(2) 0.0691(14) Uani 1 1 d . . .
H25A H 0.5988 0.4161 0.7007 0.083 Uiso 1 1 calc R . .
C26 C 0.5747(2) 0.3373(3) 0.63563(19) 0.0605(11) Uani 1 1 d . . .
H26A H 0.6266 0.3197 0.6440 0.073 Uiso 1 1 calc R . .
C27 C 0.5157(2) 0.3044(2) 0.58906(16) 0.0448(9) Uani 1 1 d . . .
C28 C 0.3375(2) 0.4230(2) 0.60181(16) 0.0442(8) Uani 1 1 d . . .
H28A H 0.3018 0.3944 0.5684 0.053 Uiso 1 1 calc R . .
C29 C 0.3080(3) 0.4146(3) 0.65999(19) 0.0752(14) Uani 1 1 d . . .
H29A H 0.2557 0.4357 0.6523 0.113 Uiso 1 1 calc R . .
H29B H 0.3437 0.4400 0.6940 0.113 Uiso 1 1 calc R . .
H29C H 0.3061 0.3630 0.6699 0.113 Uiso 1 1 calc R . .
C30 C 0.3351(3) 0.5034(2) 0.5807(2) 0.0710(13) Uani 1 1 d . . .
H30A H 0.2822 0.5227 0.5743 0.107 Uiso 1 1 calc R . .
H30B H 0.3499 0.5061 0.5427 0.107 Uiso 1 1 calc R . .
H30C H 0.3716 0.5323 0.6118 0.107 Uiso 1 1 calc R . .
C31 C 0.5337(2) 0.2393(3) 0.55279(19) 0.0570(10) Uani 1 1 d . . .
H31A H 0.4950 0.2408 0.5119 0.068 Uiso 1 1 calc R . .
C32 C 0.5232(4) 0.1663(3) 0.5814(3) 0.0912(18) Uani 1 1 d . . .
H32A H 0.4714 0.1644 0.5883 0.137 Uiso 1 1 calc R . .
H32B H 0.5632 0.1609 0.6202 0.137 Uiso 1 1 calc R . .
H32C H 0.5281 0.1268 0.5541 0.137 Uiso 1 1 calc R . .
C33 C 0.6158(3) 0.2431(3) 0.5424(2) 0.0803(15) Uani 1 1 d . . .
H33A H 0.6218 0.2894 0.5232 0.120 Uiso 1 1 calc R . .
H33B H 0.6219 0.2029 0.5160 0.120 Uiso 1 1 calc R . .
H33C H 0.6556 0.2392 0.5814 0.120 Uiso 1 1 calc R . .
C34 C 0.4313(2) 0.39356(19) 0.44847(14) 0.0395(8) Uani 1 1 d . . .
C35 C 0.2782(2) 0.39728(18) 0.44236(14) 0.0365(7) Uani 1 1 d . . .

loop_
_atom_site_aniso_label
_atom_site_aniso_U_11
_atom_site_aniso_U_22
_atom_site_aniso_U_33
_atom_site_aniso_U_23
_atom_site_aniso_U_13
_atom_site_aniso_U_12
B1 0.0227(17) 0.0285(16) 0.0239(15) 0.0008(13) 0.0062(13) 0.0002(13)
C36 0.0206(15) 0.0256(14) 0.0248(13) 0.0023(11) 0.0015(11) 0.0038(11)
C37 0.0280(16) 0.0253(14) 0.0243(14) -0.0005(11) 0.0033(11) 0.0014(12)
C38 0.0298(17) 0.0288(15) 0.0315(15) 0.0021(12) 0.0063(12) -0.0005(12)
C39 0.0317(17) 0.0240(14) 0.0350(16) -0.0008(12) 0.0026(13) -0.0045(12)
C40 0.0365(18) 0.0240(14) 0.0269(15) -0.0037(12) 0.0002(13) 0.0032(13)
C41 0.0298(17) 0.0275(14) 0.0264(14) 0.0010(11) 0.0065(12) 0.0040(12)
C42 0.0304(17) 0.0228(13) 0.0253(14) 0.0002(11) 0.0076(12) 0.0020(12)
C43 0.0312(17) 0.0262(14) 0.0309(15) 0.0015(12) 0.0078(12) 0.0011(12)
C44 0.0384(19) 0.0306(16) 0.0285(15) 0.0033(12) 0.0011(14) 0.0030(13)
C45 0.048(2) 0.0328(16) 0.0269(15) 0.0068(13) 0.0101(14) 0.0019(15)
C46 0.0367(19) 0.0427(18) 0.0335(16) 0.0042(14) 0.0134(14) -0.0025(15)
C47 0.0305(17) 0.0377(16) 0.0257(14) 0.0016(12) 0.0064(12) -0.0008(13)
C48 0.0234(15) 0.0242(13) 0.0255(14) -0.0007(11) 0.0051(11) -0.0020(11)
C49 0.0272(17) 0.0322(15) 0.0332(15) -0.0010(13) 0.0063(13) -0.0004(13)
C50 0.0258(17) 0.0309(16) 0.0487(19) -0.0021(14) 0.0097(14) 0.0033(13)
C51 0.0246(17) 0.0389(17) 0.0465(19) 0.0088(15) 0.0023(14) 0.0023(14)
C52 0.0278(17) 0.0393(17) 0.0290(17) 0.0070(13) -0.0018(13) -0.0057(13)
C53 0.0266(16) 0.0294(15) 0.0300(15) 0.0008(12) 0.0063(12) -0.0012(12)
C54 0.0267(15) 0.0243(13) 0.0228(13) 0.0038(11) 0.0066(11) 0.0013(12)
C55 0.0285(17) 0.0311(16) 0.0410(17) -0.0036(13) 0.0078(13) -0.0024(13)
C56 0.041(2) 0.0337(17) 0.053(2) -0.0107(15) 0.0092(16) -0.0028(15)
C57 0.042(2) 0.0369(17) 0.0419(18) -0.0080(15) 0.0078(15) 0.0107(15)
C58 0.0326(18) 0.0418(17) 0.0253(14) 0.0062(13) 0.0086(12) 0.0106(14)
C59 0.0252(16) 0.0293(14) 0.0252(14) 0.0025(11) 0.0034(11) 0.0013(12)
C60 0.059(2) 0.0344(17) 0.048(2) -0.0046(15) 0.0261(18) -0.0137(17)
F1 0.120(3) 0.097(2) 0.0894(19) -0.0435(16) 0.0686(19) -0.078(2)
F2 0.111(2) 0.091(2) 0.0574(15) 0.0380(14) 0.0388(15) 0.0145(17)
F3 0.0748(17) 0.0585(14) 0.0725(15) -0.0083(12) 0.0492(14) -0.0097(12)
C61 0.057(7) 0.019(4) 0.020(4) -0.015(4) 0.013(4) -0.004(4)
F4 0.085(5) 0.112(8) 0.062(5) -0.040(5) 0.006(4) 0.050(5)
F5 0.086(5) 0.058(3) 0.027(2) -0.003(2) -0.001(3) 0.004(3)
F6 0.186(11) 0.056(4) 0.057(4) -0.026(3) 0.047(6) -0.063(6)
C61' 0.059(19) 0.10(2) 0.12(3) 0.078(19) -0.018(14) -0.010(15)
F4' 0.041(8) 0.084(11) 0.067(9) -0.049(7) -0.011(6) -0.004(6)
F5' 0.091(10) 0.091(12) 0.054(10) -0.041(8) 0.000(6) 0.037(8)
F6' 0.24(3) 0.073(11) 0.041(8) -0.028(7) 0.052(13) -0.079(14)
C62 0.073(19) 0.033(12) 0.045(12) 0.006(8) 0.020(12) -0.008(9)
F7 0.085(9) 0.099(8) 0.114(13) 0.005(9) -0.073(9) -0.024(7)
F8 0.089(10) 0.23(2) 0.054(8) 0.086(13) -0.034(6) -0.031(13)
F9 0.064(10) 0.23(2) 0.110(9) 0.004(11) -0.006(7) 0.106(12)
C62' 0.032(8) 0.070(12) 0.028(6) 0.006(6) -0.019(5) 0.005(6)
F7' 0.104(6) 0.077(5) 0.061(5) -0.028(4) -0.038(4) 0.025(4)
F8' 0.062(4) 0.053(4) 0.075(6) 0.036(3) -0.016(3) 0.008(2)
F9' 0.037(3) 0.148(8) 0.061(4) 0.051(5) -0.009(3) -0.019(5)
C63 0.051(3) 0.083(3) 0.050(2) 0.025(2) 0.0140(19) -0.007(2)
F10 0.0741(19) 0.147(3) 0.0600(16) 0.0292(17) 0.0319(14) -0.0238(19)
F11 0.115(3) 0.104(3) 0.157(3) -0.022(2) 0.061(3) -0.059(2)
F12 0.0419(16) 0.178(4) 0.126(3) 0.086(3) 0.0312(17) 0.0006(19)
C64 0.046(12) 0.051(9) 0.074(11) -0.017(7) 0.029(8) 0.024(8)
F13 0.080(9) 0.28(2) 0.091(6) -0.017(10) 0.006(5) 0.117(11)
F14 0.080(7) 0.068(5) 0.147(10) -0.063(5) 0.079(7) -0.036(5)
F15 0.129(12) 0.073(5) 0.170(13) -0.022(7) 0.123(10) -0.009(7)
C64' 0.020(10) 0.065(13) 0.075(14) 0.017(10) 0.001(8) -0.013(8)
F13' 0.088(9) 0.052(6) 0.102(7) 0.010(4) 0.039(7) 0.052(4)
F14' 0.075(9) 0.141(13) 0.043(5) -0.032(6) 0.003(5) 0.046(8)
F15' 0.067(9) 0.076(9) 0.184(19) -0.039(9) 0.094(10) -0.027(7)
C65 0.065(16) 0.052(12) 0.099(19) 0.000(10) 0.030(12) -0.015(10)
F16 0.039(6) 0.52(4) 0.031(5) 0.019(15) 0.010(4) 0.060(16)
F17 0.140(13) 0.076(7) 0.039(4) 0.022(4) -0.016(5) 0.035(6)
F18 0.18(2) 0.093(8) 0.038(4) -0.006(5) -0.036(7) -0.052(10)
C65' 0.034(7) 0.064(8) 0.012(3) 0.003(4) -0.013(3) 0.008(5)
F16' 0.044(3) 0.240(15) 0.049(3) 0.005(6) -0.018(2) 0.029(6)
F17' 0.132(8) 0.073(4) 0.036(2) -0.009(2) -0.004(4) 0.007(4)
F18' 0.149(12) 0.088(5) 0.039(3) 0.009(3) 0.021(5) -0.052(5)
C66 0.100(16) 0.071(15) 0.074(12) -0.034(10) 0.018(9) 0.032(11)
F19 0.094(7) 0.078(7) 0.136(11) -0.037(6) 0.023(6) -0.050(5)
F20 0.088(6) 0.068(8) 0.27(3) -0.098(14) 0.056(10) -0.015(5)
F21 0.150(17) 0.150(15) 0.064(6) -0.001(8) -0.030(9) -0.076(12)
C66' 0.039(6) 0.045(6) 0.062(7) -0.022(5) 0.006(5) -0.015(5)
F19' 0.208(17) 0.085(9) 0.084(6) -0.002(5) 0.011(6) -0.098(10)
F20' 0.074(4) 0.074(5) 0.075(4) -0.049(4) 0.022(3) -0.018(3)
F21' 0.035(4) 0.098(6) 0.144(10) -0.081(6) 0.001(4) -0.008(3)
C67 0.037(2) 0.057(2) 0.0385(18) -0.0061(16) 0.0099(15) 0.0088(17)
F22 0.0513(17) 0.091(2) 0.170(3) -0.036(2) 0.0577(19) -0.0134(15)
F23 0.0406(14) 0.164(3) 0.0581(15) 0.0367(17) 0.0070(11) 0.0308(17)
F24 0.0479(15) 0.144(3) 0.0494(13) -0.0261(15) 0.0194(11) 0.0153(16)
Fe1 0.0254(2) 0.0269(2) 0.0263(2) -0.00010(17) 0.00347(16) -0.00258(17)
O1 0.0626(19) 0.0696(19) 0.0638(18) -0.0140(15) 0.0199(15) -0.0409(16)
O2 0.0628(19) 0.0535(16) 0.0509(15) -0.0023(12) 0.0108(13) 0.0242(15)
N1 0.0213(13) 0.0299(12) 0.0274(12) -0.0012(10) 0.0038(10) 0.0008(10)
N2 0.0201(13) 0.0253(12) 0.0322(13) -0.0010(10) 0.0047(10) -0.0009(10)
N3 0.0239(13) 0.0293(12) 0.0293(12) 0.0013(10) 0.0030(10) -0.0016(10)
C1 0.043(2) 0.0435(19) 0.0321(17) -0.0102(14) 0.0025(14) -0.0067(16)
C2 0.0233(16) 0.0311(15) 0.0338(16) -0.0032(12) 0.0040(12) 0.0040(12)
C3 0.0200(15) 0.0299(15) 0.0330(15) -0.0049(12) 0.0021(12) -0.0005(12)
C4 0.0241(16) 0.0347(16) 0.0441(18) -0.0102(14) 0.0050(13) -0.0043(13)
C5 0.0306(18) 0.0286(16) 0.054(2) -0.0061(14) 0.0134(15) -0.0066(13)
C6 0.0307(18) 0.0260(15) 0.0473(18) 0.0021(13) 0.0148(14) 0.0000(12)
C7 0.0240(16) 0.0267(14) 0.0370(16) -0.0007(12) 0.0111(12) 0.0009(12)
C8 0.0269(16) 0.0279(15) 0.0340(16) 0.0041(12) 0.0065(12) 0.0023(12)
C9 0.039(2) 0.0435(19) 0.0371(17) 0.0071(14) 0.0071(14) -0.0053(15)
C10 0.0295(17) 0.0335(15) 0.0239(14) -0.0003(12) 0.0008(12) -0.0025(13)
C11 0.0313(17) 0.0438(18) 0.0292(15) -0.0020(14) 0.0081(13) -0.0014(14)
C12 0.040(2) 0.054(2) 0.0355(17) -0.0015(16) 0.0124(15) -0.0031(17)
C13 0.055(2) 0.051(2) 0.0295(17) 0.0025(15) 0.0127(15) -0.0157(18)
C14 0.044(2) 0.0403(18) 0.0299(16) 0.0052(14) 0.0000(14) -0.0030(15)
C15 0.0330(18) 0.0349(16) 0.0283(15) -0.0023(13) 0.0011(13) -0.0048(13)
C16 0.0342(19) 0.053(2) 0.0460(19) 0.0061(16) 0.0174(15) 0.0090(16)
C17 0.040(2) 0.069(3) 0.060(2) -0.002(2) 0.0005(18) 0.016(2)
C18 0.071(3) 0.045(2) 0.063(3) 0.0019(19) 0.021(2) 0.005(2)
C19 0.0335(19) 0.0367(17) 0.0419(18) 0.0065(14) 0.0039(14) 0.0022(14)
C20 0.055(3) 0.043(2) 0.069(3) -0.0010(19) 0.018(2) 0.0043(18)
C21 0.042(2) 0.062(3) 0.058(2) 0.004(2) -0.0060(18) 0.0047(19)
C22 0.0311(17) 0.0412(17) 0.0272(15) 0.0045(13) 0.0026(12) -0.0076(14)
C23 0.047(2) 0.0359(17) 0.0319(16) 0.0021(14) 0.0041(14) -0.0099(15)
C24 0.065(3) 0.052(2) 0.041(2) -0.0077(17) 0.0014(18) -0.022(2)
C25 0.056(3) 0.084(3) 0.052(2) -0.006(2) -0.010(2) -0.035(3)
C26 0.035(2) 0.082(3) 0.054(2) 0.007(2) -0.0059(17) -0.013(2)
C27 0.0328(19) 0.055(2) 0.0410(18) 0.0103(16) 0.0003(15) -0.0058(16)
C28 0.054(2) 0.0421(19) 0.0350(17) -0.0050(15) 0.0103(16) -0.0021(17)
C29 0.085(4) 0.099(4) 0.047(2) -0.008(2) 0.028(2) -0.004(3)
C30 0.090(4) 0.046(2) 0.074(3) -0.003(2) 0.017(3) 0.005(2)
C31 0.035(2) 0.074(3) 0.056(2) 0.005(2) 0.0040(17) 0.0134(19)
C32 0.089(4) 0.064(3) 0.134(5) 0.017(3) 0.051(4) 0.026(3)
C33 0.044(3) 0.123(5) 0.076(3) 0.008(3) 0.019(2) 0.018(3)
C34 0.045(2) 0.0412(18) 0.0307(16) -0.0012(14) 0.0077(14) -0.0097(16)
C35 0.041(2) 0.0352(17) 0.0296(16) -0.0012(13) 0.0039(14) -0.0007(15)

loop_
_atom_type_symbol
_atom_type_description
_atom_type_scat_dispersion_real
_atom_type_scat_dispersion_imag
_atom_type_scat_source
C C 0.0033 0.0016 'International Tables Vol C Tables 4.2.6.8 and 6.1.1.4'
H H 0.0000 0.0000 'International Tables Vol C Tables 4.2.6.8 and 6.1.1.4'
B B 0.0013 0.0007 'International Tables Vol C Tables 4.2.6.8 and 6.1.1.4'
F F 0.0171 0.0103 'International Tables Vol C Tables 4.2.6.8 and 6.1.1.4'
Fe Fe 0.3463 0.8444 'International Tables Vol C Tables 4.2.6.8 and 6.1.1.4'
N N 0.0061 0.0033 'International Tables Vol C Tables 4.2.6.8 and 6.1.1.4'
O O 0.0106 0.0060 'International Tables Vol C Tables 4.2.6.8 and 6.1.1.4'

loop_
_geom_angle_atom_site_label_1
_geom_angle_atom_site_label_2
_geom_angle_atom_site_label_3
_geom_angle
C48 B1 C54 112.1(2)
C48 B1 C36 105.3(2)
C54 B1 C36 112.8(2)
C48 B1 C42 113.0(2)
C54 B1 C42 103.8(2)
C36 B1 C42 110.0(2)
C37 C36 C41 115.3(3)
C37 C36 B1 122.3(2)
C41 C36 B1 122.2(3)
C38 C37 C36 122.9(3)
C37 C38 C39 120.4(3)
C37 C38 C60 119.5(3)
C39 C38 C60 120.1(3)
C40 C39 C38 117.9(3)
C39 C40 C41 121.1(3)
C39 C40 C61' 118.9(7)
C41 C40 C61' 119.9(7)
C39 C40 C61 119.6(4)
C41 C40 C61 119.2(4)
C61' C40 C61 3.3(9)
C40 C41 C36 122.3(3)
C47 C42 C43 115.9(3)
C47 C42 B1 124.4(3)
C43 C42 B1 119.5(3)
C44 C43 C42 122.4(3)
C43 C44 C45 120.7(3)
C43 C44 C62 118.1(7)
C45 C44 C62 121.2(7)
C43 C44 C62' 119.9(5)
C45 C44 C62' 119.5(5)
C62 C44 C62' 2.3(10)
C46 C45 C44 118.1(3)
C45 C46 C47 121.1(3)
C45 C46 C63 119.7(3)
C47 C46 C63 119.2(3)
C42 C47 C46 121.9(3)
C49 C48 C53 115.8(3)
C49 C48 B1 122.0(2)
C53 C48 B1 121.9(3)
C50 C49 C48 122.0(3)
C51 C50 C49 120.9(3)
C51 C50 C64' 118.8(6)
C49 C50 C64' 120.2(6)
C51 C50 C64 120.7(5)
C49 C50 C64 118.4(5)
C64' C50 C64 5.8(10)
C52 C51 C50 118.4(3)
C51 C52 C53 121.0(3)
C51 C52 C65 115.4(7)
C53 C52 C65 123.6(7)
C51 C52 C65' 121.8(5)
C53 C52 C65' 117.2(5)
C65 C52 C65' 6.5(9)
C52 C53 C48 121.9(3)
C55 C54 C59 115.5(3)
C55 C54 B1 120.8(3)
C59 C54 B1 123.6(3)
C56 C55 C54 122.4(3)
C57 C56 C55 121.0(3)
C57 C56 C66' 117.7(5)
C55 C56 C66' 121.1(5)
C57 C56 C66 122.5(6)
C55 C56 C66 115.6(6)
C66' C56 C66 14.2(9)
C56 C57 C58 118.2(3)
C57 C58 C59 120.4(3)
C57 C58 C67 119.8(3)
C59 C58 C67 119.7(3)
C58 C59 C54 122.5(3)
F1 C60 F3 106.8(3)
F1 C60 F2 107.3(3)
F3 C60 F2 103.8(3)
F1 C60 C38 113.9(3)
F3 C60 C38 112.8(3)
F2 C60 C38 111.6(3)
F6 C61 F4 109.2(8)
F6 C61 F5 105.7(8)
F4 C61 F5 105.0(8)
F6 C61 C40 113.4(7)
F4 C61 C40 111.5(7)
F5 C61 C40 111.7(6)
F5' C61' F4' 101.8(16)
F5' C61' F6' 106.9(17)
F4' C61' F6' 105.4(17)
F5' C61' C40 113.3(15)
F4' C61' C40 114.3(17)
F6' C61' C40 114.0(15)
F9 C62 F8 106.0(16)
F9 C62 F7 101.5(15)
F8 C62 F7 104.7(15)
F9 C62 C44 114.2(14)
F8 C62 C44 115.9(14)
F7 C62 C44 113.1(12)
F8' C62' F9' 106.0(10)
F8' C62' F7' 105.2(10)
F9' C62' F7' 107.5(11)
F8' C62' C44 112.4(10)
F9' C62' C44 113.1(10)
F7' C62' C44 112.1(9)
F12 C63 F10 111.7(4)
F12 C63 F11 100.2(4)
F10 C63 F11 102.1(4)
F12 C63 C46 115.5(3)
F10 C63 C46 114.5(4)
F11 C63 C46 111.0(4)
F15 C64 F14 103.7(11)
F15 C64 F13 107.9(12)
F14 C64 F13 108.5(11)
F15 C64 C50 114.0(10)
F14 C64 C50 110.3(11)
F13 C64 C50 111.9(10)
F14' C64' F15' 104.8(15)
F14' C64' F13' 102.3(13)
F15' C64' F13' 105.1(14)
F14' C64' C50 116.6(14)
F15' C64' C50 113.7(14)
F13' C64' C50 113.1(12)
F18 C65 F16 106.0(16)
F18 C65 F17 100.6(13)
F16 C65 F17 102.4(15)
F18 C65 C52 114.1(12)
F16 C65 C52 114.6(12)
F17 C65 C52 117.4(13)
F17' C65' F16' 106.6(8)
F17' C65' F18' 104.7(9)
F16' C65' F18' 106.2(8)
F17' C65' C52 114.0(6)
F16' C65' C52 113.0(8)
F18' C65' C52 111.7(7)
F19 C66 F21 103.6(16)
F19 C66 F20 103.6(14)
F21 C66 F20 107.9(17)
F19 C66 C56 118.7(14)
F21 C66 C56 108.8(14)
F20 C66 C56 113.4(13)
F19' C66' F21' 107.3(12)
F19' C66' F20' 108.7(9)
F21' C66' F20' 103.4(9)
F19' C66' C56 109.3(9)
F21' C66' C56 113.7(9)
F20' C66' C56 114.1(7)
F24 C67 F23 108.0(3)
F24 C67 F22 104.1(3)
F23 C67 F22 101.5(3)
F24 C67 C58 115.2(3)
F23 C67 C58 113.5(3)
F22 C67 C58 113.3(3)
C34 Fe1 C35 94.13(16)
C34 Fe1 N2 167.36(14)
C35 Fe1 N2 98.51(13)
C34 Fe1 N3 99.05(12)
C35 Fe1 N3 98.08(12)
N2 Fe1 N3 78.99(10)
C34 Fe1 N1 98.90(12)
C35 Fe1 N1 98.68(12)
N2 Fe1 N1 79.49(10)
N3 Fe1 N1 154.39(10)
C2 N1 C10 119.5(2)
C2 N1 Fe1 115.9(2)
C10 N1 Fe1 124.60(18)
C3 N2 C7 121.7(3)
C3 N2 Fe1 119.1(2)
C7 N2 Fe1 119.16(19)
C8 N3 C22 120.2(2)
C8 N3 Fe1 116.5(2)
C22 N3 Fe1 123.31(19)
N1 C2 C3 114.1(3)
N1 C2 C1 126.0(3)
C3 C2 C1 119.9(3)
N2 C3 C4 119.9(3)
N2 C3 C2 110.8(3)
C4 C3 C2 129.2(3)
C5 C4 C3 119.0(3)
C4 C5 C6 120.7(3)
C7 C6 C5 118.6(3)
N2 C7 C6 119.9(3)
N2 C7 C8 111.0(3)
C6 C7 C8 129.0(3)
N3 C8 C7 113.5(3)
N3 C8 C9 125.7(3)
C7 C8 C9 120.9(3)
C11 C10 C15 122.5(3)
C11 C10 N1 117.9(3)
C15 C10 N1 119.5(3)
C12 C11 C10 117.7(3)
C12 C11 C16 119.4(3)
C10 C11 C16 122.9(3)
C13 C12 C11 120.4(3)
C14 C13 C12 120.8(3)
C13 C14 C15 121.6(3)
C14 C15 C10 117.0(3)
C14 C15 C19 119.9(3)
C10 C15 C19 123.1(3)
C11 C16 C18 110.9(3)
C11 C16 C17 111.7(3)
C18 C16 C17 110.2(3)
C15 C19 C21 112.4(3)
C15 C19 C20 111.6(3)
C21 C19 C20 110.0(3)
C23 C22 C27 123.1(3)
C23 C22 N3 120.0(3)
C27 C22 N3 116.9(3)
C22 C23 C24 116.7(4)
C22 C23 C28 123.6(3)
C24 C23 C28 119.6(3)
C25 C24 C23 121.4(4)
C24 C25 C26 120.8(4)
C25 C26 C27 121.3(4)
C26 C27 C22 116.7(4)
C26 C27 C31 121.2(4)
C22 C27 C31 122.0(3)
C23 C28 C30 110.8(3)
C23 C28 C29 110.7(3)
C30 C28 C29 111.8(4)
C32 C31 C27 112.5(4)
C32 C31 C33 109.8(4)
C27 C31 C33 113.3(4)
O1 C34 Fe1 178.1(4)
O2 C35 Fe1 176.9(3)

loop_
_geom_bond_atom_site_label_1
_geom_bond_atom_site_label_2
_geom_bond_distance
B1 C48 1.630(4)
B1 C54 1.634(4)
B1 C36 1.636(4)
B1 C42 1.647(4)
C36 C37 1.396(4)
C36 C41 1.394(4)
C37 C38 1.384(4)
C38 C39 1.392(4)
C38 C60 1.486(5)
C39 C40 1.374(5)
C40 C41 1.389(4)
C40 C61' 1.49(2)
C40 C61 1.502(6)
C42 C47 1.384(4)
C42 C43 1.395(4)
C43 C44 1.380(4)
C44 C45 1.385(5)
C44 C62 1.40(2)
C44 C62' 1.542(14)
C45 C46 1.366(5)
C46 C47 1.396(4)
C46 C63 1.484(5)
C48 C49 1.391(4)
C48 C53 1.397(4)
C49 C50 1.392(4)
C50 C51 1.373(5)
C50 C64' 1.459(19)
C50 C64 1.544(12)
C51 C52 1.368(5)
C52 C53 1.391(4)
C52 C65 1.396(19)
C52 C65' 1.532(9)
C54 C55 1.391(4)
C54 C59 1.391(4)
C55 C56 1.379(5)
C56 C57 1.375(5)
C56 C66' 1.527(11)
C56 C66 1.49(2)
C57 C58 1.379(5)
C58 C59 1.386(4)
C58 C67 1.482(5)
C60 F1 1.305(4)
C60 F3 1.320(4)
C60 F2 1.331(4)
C61 F6 1.294(8)
C61 F4 1.305(9)
C61 F5 1.313(8)
C61' F5' 1.309(14)
C61' F4' 1.319(14)
C61' F6' 1.311(14)
C62 F9 1.300(13)
C62 F8 1.304(13)
C62 F7 1.326(12)
C62' F8' 1.302(11)
C62' F9' 1.307(11)
C62' F7' 1.313(11)
C63 F12 1.273(5)
C63 F10 1.292(5)
C63 F11 1.383(6)
C64 F15 1.290(12)
C64 F14 1.291(10)
C64 F13 1.301(10)
C64' F14' 1.301(12)
C64' F15' 1.301(13)
C64' F13' 1.317(12)
C65 F18 1.303(14)
C65 F16 1.313(14)
C65 F17 1.309(14)
C65' F17' 1.296(11)
C65' F16' 1.298(9)
C65' F18' 1.290(10)
C66 F19 1.301(14)
C66 F21 1.315(13)
C66 F20 1.321(13)
C66' F19' 1.293(11)
C66' F21' 1.284(11)
C66' F20' 1.307(11)
C67 F24 1.294(4)
C67 F23 1.299(4)
C67 F22 1.348(4)
Fe1 C34 1.801(4)
Fe1 C35 1.811(4)
Fe1 N2 1.877(2)
Fe1 N3 1.985(2)
Fe1 N1 1.984(2)
O1 C34 1.124(4)
O2 C35 1.128(4)
N1 C2 1.289(4)
N1 C10 1.448(4)
N2 C3 1.348(4)
N2 C7 1.350(4)
N3 C8 1.289(4)
N3 C22 1.449(4)
C1 C2 1.491(4)
C2 C3 1.462(4)
C3 C4 1.384(4)
C4 C5 1.369(5)
C5 C6 1.386(5)
C6 C7 1.383(4)
C7 C8 1.459(4)
C8 C9 1.491(4)
C10 C11 1.399(5)
C10 C15 1.402(4)
C11 C12 1.394(5)
C11 C16 1.515(5)
C12 C13 1.382(5)
C13 C14 1.366(5)
C14 C15 1.390(5)
C15 C19 1.503(5)
C16 C18 1.521(5)
C16 C17 1.522(5)
C19 C21 1.524(5)
C19 C20 1.534(5)
C22 C23 1.388(5)
C22 C27 1.403(5)
C23 C24 1.394(5)
C23 C28 1.510(5)
C24 C25 1.360(7)
C25 C26 1.368(7)
C26 C27 1.385(5)
C27 C31 1.511(6)
C28 C30 1.523(6)
C28 C29 1.540(5)
C31 C32 1.498(7)
C31 C33 1.519(6)

loop_
_platon_squeeze_void_nr
_platon_squeeze_void_average_x
_platon_squeeze_void_average_y
_platon_squeeze_void_average_z
_platon_squeeze_void_volume
_platon_squeeze_void_count_electrons
_platon_squeeze_void_content
1 0.000 0.000 0.000 182 59 ' '
2 0.000 0.500 0.500 182 59 ' '
